data_7063864
loop_
_publ_author_name
'Potla, Krishna Murthy'
'Vankayalapati , Suneetha'
'Os\'orio, Francisco A. P.'
'Valverde, Clodoaldo'
'Raja, M.'
'Almarhoon, Zainab M.'
'Alam, Mahboob'
'Islam, Mohammad Shahidul'

_publ_section_title
;
 Mechanoluminescence and Nonlinear Optical Properties of a Self-Assembled
 Piperazine-Based Supramolecular System: Structural Insights and
 Computational Analysis
;
_journal_issue 28
_journal_name_full 'New Journal of Chemistry'
_journal_page_first 12439
_journal_page_last 12452
_journal_paper_doi 10.1039/D5NJ00633C
_journal_volume 49
_journal_year 2025
_chemical_formula_moiety 'C17 H19 N3 O3'
_chemical_formula_sum 'C17 H19 N3 O3'
_chemical_formula_weight 313.35
_space_group_crystal_system orthorhombic
_space_group_IT_number 61
_space_group_name_Hall '-P 2ac 2ab'
_space_group_name_H-M_alt 'P b c a'
_atom_sites_solution_hydrogens geom
_atom_sites_solution_primary direct
_audit_creation_date 2025-06-19
_audit_creation_method
;
Olex2 1.5-alpha
(compiled 2025.05.31 svn.r86d253d1 for OlexSys, GUI svn.r7254)
;
_audit_update_record
;
2025-06-19 deposited with the CCDC.	2025-06-26 downloaded from the CCDC.
;
_cell_angle_alpha 90
_cell_angle_beta 90
_cell_angle_gamma 90
_cell_formula_units_Z 8
_cell_length_a 10.4250(17)
_cell_length_b 8.2092(12)
_cell_length_c 35.697(6)
_cell_measurement_reflns_used 2502
_cell_measurement_temperature 296(2)
_cell_measurement_theta_max 29.01
_cell_measurement_theta_min 2.28
_cell_volume 3055.0(8)
_computing_cell_refinement 'Bruker SAINT'
_computing_data_collection 'Bruker smart Apex2'
_computing_data_reduction 'Bruker SAINT'
_computing_molecular_graphics 'Olex2 1.5-alpha (Dolomanov et al., 2009)'
_computing_publication_material 'Olex2 1.5-alpha (Dolomanov et al., 2009)'
_computing_structure_refinement 'SHELXL 2018/3 (Sheldrick, 2015)'
_computing_structure_solution 'SHELXS-1997  (Sheldrick, 2008)'
_diffrn_ambient_temperature 296.15
_diffrn_measured_fraction_theta_full 0.991
_diffrn_measured_fraction_theta_max 0.991
_diffrn_measurement_device_type 'Bruker APEX-II CCD'
_diffrn_measurement_method '\f and \w scans'
_diffrn_radiation_type MoK\a
_diffrn_radiation_wavelength 0.71073
_diffrn_reflns_av_R_equivalents 0.0768
_diffrn_reflns_av_unetI/netI 0.0610
_diffrn_reflns_Laue_measured_fraction_full 0.991
_diffrn_reflns_Laue_measured_fraction_max 0.991
_diffrn_reflns_limit_h_max 10
_diffrn_reflns_limit_h_min -12
_diffrn_reflns_limit_k_max 9
_diffrn_reflns_limit_k_min -9
_diffrn_reflns_limit_l_max 42
_diffrn_reflns_limit_l_min -38
_diffrn_reflns_number 11331
_diffrn_reflns_point_group_measured_fraction_full 0.991
_diffrn_reflns_point_group_measured_fraction_max 0.991
_diffrn_reflns_theta_full 25.023
_diffrn_reflns_theta_max 25.023
_diffrn_reflns_theta_min 1.141
_exptl_absorpt_coefficient_mu 0.095
_exptl_absorpt_correction_T_max 0.973
_exptl_absorpt_correction_T_min 0.967
_exptl_absorpt_correction_type multi-scan
_exptl_crystal_colour yellow
_exptl_crystal_colour_primary yellow
_exptl_crystal_density_diffrn 1.363
_exptl_crystal_description needle
_exptl_crystal_F_000 1328
_exptl_crystal_size_max 0.35
_exptl_crystal_size_mid 0.31
_exptl_crystal_size_min 0.29
_refine_diff_density_max 0.202
_refine_diff_density_min -0.223
_refine_diff_density_rms 0.053
_refine_ls_extinction_method none
_refine_ls_goodness_of_fit_ref 1.081
_refine_ls_hydrogen_treatment constr
_refine_ls_matrix_type full
_refine_ls_number_parameters 209
_refine_ls_number_reflns 2675
_refine_ls_number_restraints 0
_refine_ls_restrained_S_all 1.081
_refine_ls_R_factor_all 0.1164
_refine_ls_R_factor_gt 0.0758
_refine_ls_shift/su_max 0.000
_refine_ls_shift/su_mean 0.000
_refine_ls_structure_factor_coef Fsqd
_refine_ls_weighting_details 'w=1/[\s^2^(Fo^2^)+(0.0693P)^2^+2.2856P] where P=(Fo^2^+2Fc^2^)/3'
_refine_ls_weighting_scheme calc
_refine_ls_wR_factor_gt 0.1672
_refine_ls_wR_factor_ref 0.1862
_reflns_Friedel_coverage 0.000
_reflns_number_gt 1739
_reflns_number_total 2675
_reflns_threshold_expression 'I > 2\s(I)'
_cod_data_source_file d5nj00633c2.cif
_cod_data_source_block kp-_ms_1
_cod_database_code 7063864
_shelx_shelxl_version_number 2018/3
_shelx_space_group_comment
;
The symmetry employed for this shelxl refinement is uniquely defined
by the following loop, which should always be used as a source of
symmetry information in preference to the above space-group names.
They are only intended as comments.
;
_shelx_estimated_absorpt_t_max 0.973
_shelx_estimated_absorpt_t_min 0.967
_olex2_refinement_description
;
1.a Secondary CH2 refined with riding coordinates:
 C20(H21,H22), C17(H19,H18), C14(H16,H15), C11(H12,H13)
1.b Aromatic/amide H refined with riding coordinates:
 C26(H27), C24(H25), C31(H32), C29(H30), C2(H3), C9(H10), C7(H8), C4(H5)
1.c Idealised Me refined as rotating group:
 C33(H34,H36,H35)
;
_olex2_submission_special_instructions 'No special instructions were received'

loop_
_space_group_symop_operation_xyz
'x, y, z'
'-x+1/2, -y, z+1/2'
'-x, y+1/2, -z+1/2'
'x+1/2, -y+1/2, -z'
'-x, -y, -z'
'x-1/2, y, -z-1/2'
'x, -y-1/2, z-1/2'
'-x-1/2, y-1/2, z'

loop_
_atom_site_label
_atom_site_type_symbol
_atom_site_fract_x
_atom_site_fract_y
_atom_site_fract_z
_atom_site_U_iso_or_equiv
_atom_site_adp_type
_atom_site_occupancy
_atom_site_site_symmetry_order
_atom_site_calc_flag
_atom_site_refinement_flags_posn
_atom_site_refinement_flags_adp
_atom_site_refinement_flags_occupancy
_atom_site_disorder_assembly
_atom_site_disorder_group
O42 O 0.6716(2) 0.3969(3) 0.83926(7) 0.0593(7) Uani 1 1 d . . . . .
N39 N 0.5951(2) 0.4203(3) 0.68376(7) 0.0419(7) Uani 1 1 d . . . . .
N38 N 0.6004(3) 0.5265(3) 0.60691(8) 0.0488(7) Uani 1 1 d . . . . .
O41 O 0.6955(3) 0.6906(4) 0.43682(8) 0.0891(10) Uani 1 1 d . . . . .
N37 N 0.6128(4) 0.7396(5) 0.45758(10) 0.0676(10) Uani 1 1 d . . . . .
C23 C 0.6123(3) 0.4198(3) 0.72315(9) 0.0365(8) Uani 1 1 d . . . . .
C6 C 0.6010(3) 0.5737(4) 0.56991(9) 0.0425(8) Uani 1 1 d . . . . .
C28 C 0.6446(3) 0.4101(4) 0.80152(9) 0.0431(8) Uani 1 1 d . . . . .
C26 C 0.5483(3) 0.5018(4) 0.78577(10) 0.0459(8) Uani 1 1 d . . . . .
H27 H 0.492884 0.560736 0.801051 0.055 Uiso 1 1 calc R U . . .
O40 O 0.5302(4) 0.8369(5) 0.44721(9) 0.1067(13) Uani 1 1 d . . . . .
C24 C 0.5336(3) 0.5066(4) 0.74746(10) 0.0461(8) Uani 1 1 d . . . . .
H25 H 0.468466 0.570571 0.737433 0.055 Uiso 1 1 calc R U . . .
C1 C 0.6082(4) 0.6840(4) 0.49589(10) 0.0507(9) Uani 1 1 d . . . . .
C31 C 0.7081(3) 0.3265(4) 0.73992(10) 0.0475(9) Uani 1 1 d . . . . .
H32 H 0.762636 0.265277 0.724862 0.057 Uiso 1 1 calc R U . . .
C20 C 0.5032(3) 0.5374(4) 0.66921(9) 0.0474(9) Uani 1 1 d . . . . .
H21 H 0.534387 0.646695 0.674136 0.057 Uiso 1 1 calc R U . . .
H22 H 0.422443 0.524349 0.682370 0.057 Uiso 1 1 calc R U . . .
C29 C 0.7241(3) 0.3227(4) 0.77791(10) 0.0486(9) Uani 1 1 d . . . . .
H30 H 0.789796 0.260079 0.788081 0.058 Uiso 1 1 calc R U . . .
C2 C 0.6946(4) 0.5683(5) 0.50795(11) 0.0587(10) Uani 1 1 d . . . . .
H3 H 0.755154 0.526771 0.491383 0.070 Uiso 1 1 calc R U . . .
C17 C 0.4804(3) 0.5188(5) 0.62814(9) 0.0536(10) Uani 1 1 d . . . . .
H19 H 0.438801 0.415107 0.623444 0.064 Uiso 1 1 calc R U . . .
H18 H 0.423352 0.604512 0.619630 0.064 Uiso 1 1 calc R U . . .
C9 C 0.5184(4) 0.7421(5) 0.52021(10) 0.0588(10) Uani 1 1 d . . . . .
H10 H 0.459140 0.818811 0.511953 0.071 Uiso 1 1 calc R U . . .
C7 C 0.5140(4) 0.6898(5) 0.55642(10) 0.0555(10) Uani 1 1 d . . . . .
H8 H 0.452108 0.731914 0.572481 0.067 Uiso 1 1 calc R U . . .
C14 C 0.7137(3) 0.4274(4) 0.66193(9) 0.0531(9) Uani 1 1 d . . . . .
H16 H 0.771445 0.342737 0.670588 0.064 Uiso 1 1 calc R U . . .
H15 H 0.755050 0.531600 0.666260 0.064 Uiso 1 1 calc R U . . .
C4 C 0.6916(3) 0.5143(4) 0.54418(10) 0.0547(10) Uani 1 1 d . . . . .
H5 H 0.750866 0.436621 0.551950 0.066 Uiso 1 1 calc R U . . .
C11 C 0.6916(4) 0.4064(5) 0.62066(10) 0.0617(11) Uani 1 1 d . . . . .
H12 H 0.772310 0.418359 0.607406 0.074 Uiso 1 1 calc R U . . .
H13 H 0.658985 0.297796 0.615825 0.074 Uiso 1 1 calc R U . . .
C33 C 0.6103(4) 0.5076(5) 0.86367(11) 0.0755(12) Uani 1 1 d . . . . .
H34 H 0.626331 0.616967 0.855385 0.113 Uiso 1 1 calc R U . . .
H36 H 0.643304 0.493778 0.888573 0.113 Uiso 1 1 calc R U . . .
H35 H 0.519629 0.487277 0.863636 0.113 Uiso 1 1 calc R U . . .

loop_
_atom_site_aniso_label
_atom_site_aniso_U_11
_atom_site_aniso_U_22
_atom_site_aniso_U_33
_atom_site_aniso_U_23
_atom_site_aniso_U_13
_atom_site_aniso_U_12
O42 0.0660(17) 0.0501(15) 0.0616(16) -0.0002(12) -0.0028(13) 0.0008(13)
N39 0.0327(15) 0.0288(13) 0.0642(18) -0.0004(12) -0.0012(13) 0.0060(13)
N38 0.0406(17) 0.0456(16) 0.0601(18) -0.0034(13) 0.0005(14) 0.0146(14)
O41 0.094(3) 0.106(3) 0.0672(19) -0.0111(17) 0.0214(18) -0.014(2)
N37 0.078(3) 0.062(2) 0.063(2) -0.0036(18) 0.000(2) -0.022(2)
C23 0.0271(17) 0.0180(14) 0.065(2) -0.0029(14) -0.0023(15) -0.0009(14)
C6 0.0374(19) 0.0315(16) 0.059(2) -0.0108(15) -0.0010(16) -0.0025(16)
C28 0.040(2) 0.0262(16) 0.063(2) 0.0033(16) -0.0023(17) -0.0084(16)
C26 0.0342(19) 0.0382(18) 0.065(2) -0.0041(17) 0.0086(17) 0.0011(17)
O40 0.130(3) 0.109(3) 0.082(2) 0.026(2) 0.006(2) 0.021(3)
C24 0.0298(18) 0.0398(18) 0.069(2) 0.0066(17) -0.0031(17) 0.0031(17)
C1 0.052(2) 0.0416(19) 0.059(2) -0.0057(17) 0.0014(19) -0.0146(19)
C31 0.044(2) 0.0291(16) 0.069(2) -0.0072(16) 0.0008(18) 0.0078(16)
C20 0.0299(18) 0.046(2) 0.066(2) -0.0003(16) 0.0030(17) 0.0032(15)
C29 0.040(2) 0.0280(17) 0.078(2) -0.0006(17) -0.0094(18) 0.0083(16)
C2 0.053(2) 0.053(2) 0.070(3) -0.0150(19) 0.013(2) -0.002(2)
C17 0.037(2) 0.054(2) 0.070(2) 0.0032(18) -0.0037(17) 0.0051(18)
C9 0.059(2) 0.051(2) 0.067(2) 0.0005(19) -0.005(2) 0.008(2)
C7 0.049(2) 0.054(2) 0.063(2) -0.0083(18) 0.0042(19) 0.0165(19)
C14 0.040(2) 0.048(2) 0.071(2) -0.0015(18) -0.0015(18) 0.0210(18)
C4 0.047(2) 0.048(2) 0.068(2) -0.0070(18) 0.0040(18) 0.0139(19)
C11 0.058(3) 0.054(2) 0.072(3) -0.0068(19) 0.006(2) 0.024(2)
C33 0.082(3) 0.076(3) 0.068(3) 0.002(2) 0.010(2) 0.009(3)

loop_
_atom_type_symbol
_atom_type_description
_atom_type_scat_dispersion_real
_atom_type_scat_dispersion_imag
_atom_type_scat_source
C C 0.0033 0.0016 'International Tables Vol C Tables 4.2.6.8 and 6.1.1.4'
H H 0.0000 0.0000 'International Tables Vol C Tables 4.2.6.8 and 6.1.1.4'
N N 0.0061 0.0033 'International Tables Vol C Tables 4.2.6.8 and 6.1.1.4'
O O 0.0106 0.0060 'International Tables Vol C Tables 4.2.6.8 and 6.1.1.4'

loop_
_geom_angle_atom_site_label_1
_geom_angle_atom_site_label_2
_geom_angle_atom_site_label_3
_geom_angle
_geom_angle_site_symmetry_1
_geom_angle_site_symmetry_3
_geom_angle_publ_flag
C28 O42 C33 117.3(3) . . ?
C23 N39 C20 116.1(2) . . ?
C23 N39 C14 115.0(3) . . ?
C20 N39 C14 109.9(3) . . ?
C6 N38 C17 120.8(3) . . ?
C6 N38 C11 120.8(3) . . ?
C11 N38 C17 110.8(3) . . ?
O41 N37 O40 122.1(4) . . ?
O41 N37 C1 120.1(4) . . ?
O40 N37 C1 117.8(4) . . ?
C24 C23 N39 122.9(3) . . ?
C24 C23 C31 115.9(3) . . ?
C31 C23 N39 121.2(3) . . ?
N38 C6 C7 121.2(3) . . ?
N38 C6 C4 122.2(3) . . ?
C7 C6 C4 116.5(3) . . ?
O42 C28 C29 115.6(3) . . ?
C26 C28 O42 126.2(3) . . ?
C26 C28 C29 118.2(3) . . ?
C28 C26 H27 119.9 . . ?
C28 C26 C24 120.2(3) . . ?
C24 C26 H27 119.9 . . ?
C23 C24 H25 118.7 . . ?
C26 C24 C23 122.7(3) . . ?
C26 C24 H25 118.7 . . ?
C2 C1 N37 119.5(4) . . ?
C9 C1 N37 121.0(4) . . ?
C9 C1 C2 119.4(3) . . ?
C23 C31 H32 119.1 . . ?
C29 C31 C23 121.8(3) . . ?
C29 C31 H32 119.1 . . ?
N39 C20 H21 109.0 . . ?
N39 C20 H22 109.0 . . ?
N39 C20 C17 112.8(3) . . ?
H21 C20 H22 107.8 . . ?
C17 C20 H21 109.0 . . ?
C17 C20 H22 109.0 . . ?
C28 C29 H30 119.3 . . ?
C31 C29 C28 121.3(3) . . ?
C31 C29 H30 119.3 . . ?
C1 C2 H3 119.9 . . ?
C4 C2 C1 120.3(3) . . ?
C4 C2 H3 119.9 . . ?
N38 C17 C20 111.6(3) . . ?
N38 C17 H19 109.3 . . ?
N38 C17 H18 109.3 . . ?
C20 C17 H19 109.3 . . ?
C20 C17 H18 109.3 . . ?
H19 C17 H18 108.0 . . ?
C1 C9 H10 119.5 . . ?
C7 C9 C1 121.1(4) . . ?
C7 C9 H10 119.5 . . ?
C6 C7 H8 119.4 . . ?
C9 C7 C6 121.2(3) . . ?
C9 C7 H8 119.4 . . ?
N39 C14 H16 109.0 . . ?
N39 C14 H15 109.0 . . ?
N39 C14 C11 112.9(3) . . ?
H16 C14 H15 107.8 . . ?
C11 C14 H16 109.0 . . ?
C11 C14 H15 109.0 . . ?
C6 C4 H5 119.3 . . ?
C2 C4 C6 121.4(3) . . ?
C2 C4 H5 119.3 . . ?
N38 C11 C14 110.7(3) . . ?
N38 C11 H12 109.5 . . ?
N38 C11 H13 109.5 . . ?
C14 C11 H12 109.5 . . ?
C14 C11 H13 109.5 . . ?
H12 C11 H13 108.1 . . ?
O42 C33 H34 109.5 . . ?
O42 C33 H36 109.5 . . ?
O42 C33 H35 109.5 . . ?
H34 C33 H36 109.5 . . ?
H34 C33 H35 109.5 . . ?
H36 C33 H35 109.5 . . ?

loop_
_geom_bond_atom_site_label_1
_geom_bond_atom_site_label_2
_geom_bond_distance
_geom_bond_site_symmetry_2
_geom_bond_publ_flag
O42 C28 1.381(4) . ?
O42 C33 1.412(4) . ?
N39 C23 1.417(4) . ?
N39 C20 1.454(4) . ?
N39 C14 1.462(4) . ?
N38 C6 1.376(4) . ?
N38 C17 1.464(4) . ?
N38 C11 1.455(4) . ?
O41 N37 1.206(4) . ?
N37 O40 1.231(5) . ?
N37 C1 1.443(5) . ?
C23 C24 1.391(4) . ?
C23 C31 1.394(4) . ?
C6 C7 1.401(5) . ?
C6 C4 1.405(4) . ?
C28 C26 1.375(4) . ?
C28 C29 1.383(5) . ?
C26 H27 0.9300 . ?
C26 C24 1.377(5) . ?
C24 H25 0.9300 . ?
C1 C2 1.377(5) . ?
C1 C9 1.363(5) . ?
C31 H32 0.9300 . ?
C31 C29 1.367(4) . ?
C20 H21 0.9700 . ?
C20 H22 0.9700 . ?
C20 C17 1.493(4) . ?
C29 H30 0.9300 . ?
C2 H3 0.9300 . ?
C2 C4 1.368(5) . ?
C17 H19 0.9700 . ?
C17 H18 0.9700 . ?
C9 H10 0.9300 . ?
C9 C7 1.363(5) . ?
C7 H8 0.9300 . ?
C14 H16 0.9700 . ?
C14 H15 0.9700 . ?
C14 C11 1.501(5) . ?
C4 H5 0.9300 . ?
C11 H12 0.9700 . ?
C11 H13 0.9700 . ?
C33 H34 0.9600 . ?
C33 H36 0.9600 . ?
C33 H35 0.9600 . ?

loop_
_geom_torsion_atom_site_label_1
_geom_torsion_atom_site_label_2
_geom_torsion_atom_site_label_3
_geom_torsion_atom_site_label_4
_geom_torsion
_geom_torsion_site_symmetry_1
_geom_torsion_site_symmetry_2
_geom_torsion_site_symmetry_3
_geom_torsion_site_symmetry_4
_geom_torsion_publ_flag
O42 C28 C26 C24 178.6(3) . . . . ?
O42 C28 C29 C31 -179.5(3) . . . . ?
N39 C23 C24 C26 178.0(3) . . . . ?
N39 C23 C31 C29 -178.8(3) . . . . ?
N39 C20 C17 N38 -54.9(4) . . . . ?
N39 C14 C11 N38 55.9(4) . . . . ?
N38 C6 C7 C9 176.9(3) . . . . ?
N38 C6 C4 C2 -176.9(3) . . . . ?
O41 N37 C1 C2 -3.5(5) . . . . ?
O41 N37 C1 C9 177.6(3) . . . . ?
N37 C1 C2 C4 180.0(3) . . . . ?
N37 C1 C9 C7 -180.0(3) . . . . ?
C23 N39 C20 C17 -174.0(3) . . . . ?
C23 N39 C14 C11 172.8(3) . . . . ?
C23 C31 C29 C28 0.8(5) . . . . ?
C6 N38 C17 C20 -155.1(3) . . . . ?
C6 N38 C11 C14 154.9(3) . . . . ?
C28 C26 C24 C23 0.8(5) . . . . ?
C26 C28 C29 C31 -0.1(5) . . . . ?
O40 N37 C1 C2 176.4(4) . . . . ?
O40 N37 C1 C9 -2.5(5) . . . . ?
C24 C23 C31 C29 -0.7(5) . . . . ?
C1 C2 C4 C6 0.4(6) . . . . ?
C1 C9 C7 C6 -0.4(6) . . . . ?
C31 C23 C24 C26 -0.1(5) . . . . ?
C20 N39 C23 C24 9.5(4) . . . . ?
C20 N39 C23 C31 -172.5(3) . . . . ?
C20 N39 C14 C11 -54.1(4) . . . . ?
C29 C28 C26 C24 -0.7(5) . . . . ?
C2 C1 C9 C7 1.1(6) . . . . ?
C17 N38 C6 C7 33.6(5) . . . . ?
C17 N38 C6 C4 -149.3(3) . . . . ?
C17 N38 C11 C14 -55.4(4) . . . . ?
C9 C1 C2 C4 -1.1(5) . . . . ?
C7 C6 C4 C2 0.3(5) . . . . ?
C14 N39 C23 C24 139.8(3) . . . . ?
C14 N39 C23 C31 -42.3(4) . . . . ?
C14 N39 C20 C17 53.4(4) . . . . ?
C4 C6 C7 C9 -0.3(5) . . . . ?
C11 N38 C6 C7 -179.7(3) . . . . ?
C11 N38 C6 C4 -2.6(5) . . . . ?
C11 N38 C17 C20 55.2(4) . . . . ?
C33 O42 C28 C26 -11.6(5) . . . . ?
C33 O42 C28 C29 167.8(3) . . . . ?
